data_7015802
loop_
_publ_author_name
'Chotima, Ratanon'
'Dale, Tim'
'Green, Michael'
'Hey, Thomas W.'
'McMullin, Claire L.'
'Nunns, Adam'
'Guy Orpen, A.'
'Shishkov, Igor V.'
'Wass, Duncan F.'
'Wingad, Richard L.'

_publ_section_title
;
 Cyclopropenylidene carbene ligands in palladium catalysed coupling
 reactions: carbene ligand rotation and application to the Stille
 reaction.
;
_journal_issue 19
_journal_name_full 'Dalton transactions (Cambridge, England : 2003)'
_journal_page_first 5316
_journal_page_last 5323
_journal_paper_doi 10.1039/c1dt10109a
_journal_volume 40
_journal_year 2011
_chemical_formula_moiety 'C35 H29 Cl2 O2 P Pd, C H Cl3'
_chemical_formula_sum 'C36 H30 Cl5 O2 P Pd'
_chemical_formula_weight 809.22
_chemical_name_systematic
;
?
;
_space_group_IT_number 14
_symmetry_cell_setting monoclinic
_symmetry_space_group_name_Hall '-P 2ybc'
_symmetry_space_group_name_H-M 'P 1 21/c 1'
_atom_sites_solution_hydrogens geom
_atom_sites_solution_primary direct
_atom_sites_solution_secondary difmap
_audit_creation_method SHELXL-97
_cell_angle_alpha 90.00
_cell_angle_beta 110.442(2)
_cell_angle_gamma 90.00
_cell_formula_units_Z 4
_cell_length_a 11.9110(3)
_cell_length_b 28.4762(8)
_cell_length_c 10.9615(3)
_cell_measurement_reflns_used 105925
_cell_measurement_temperature 100(2)
_cell_measurement_theta_max 31.38
_cell_measurement_theta_min 3.21
_cell_volume 3483.79(17)
_computing_cell_refinement 'Apex II (Bruker-AXS, 2007)'
_computing_data_reduction
;
SAINT v7.34A (Bruker-AXS, 2007) & XPREP v2005/4 (Bruker-AXS, 2005)
;
_computing_structure_refinement 'SHELXL-97 (Sheldrick, 1997)'
_computing_structure_solution 'SHELXS-97 (Sheldrick, 1990)'
_diffrn_ambient_temperature 100
_diffrn_detector 'CCD plate'
_diffrn_detector_area_resol_mean 8.366
_diffrn_detector_type 'Bruker-AXS SMART APEX'
_diffrn_measured_fraction_theta_full 0.996
_diffrn_measured_fraction_theta_max 0.996
_diffrn_measurement_details 'frames, 0.3\% width'
_diffrn_measurement_device 'four-circle diffractometer'
_diffrn_measurement_device_type 'Bruker-AXS Kappa'
_diffrn_measurement_method '\w & \f scans'
_diffrn_measurement_specimen_support
;
glass fibre
;
_diffrn_radiation_collimation '0.5 mm double pinhole'
_diffrn_radiation_monochromator graphite
_diffrn_radiation_probe x-ray
_diffrn_radiation_type 'Mo K\a'
_diffrn_radiation_wavelength 0.71074
_diffrn_reflns_av_R_equivalents 0.0640
_diffrn_reflns_av_sigmaI/netI 0.0337
_diffrn_reflns_limit_h_max 17
_diffrn_reflns_limit_h_min -17
_diffrn_reflns_limit_k_max 39
_diffrn_reflns_limit_k_min -41
_diffrn_reflns_limit_l_max 16
_diffrn_reflns_limit_l_min -16
_diffrn_reflns_number 104658
_diffrn_reflns_theta_full 31.38
_diffrn_reflns_theta_max 31.38
_diffrn_reflns_theta_min 1.43
_diffrn_source 'sealed X-ray tube'
_diffrn_source_current 40
_diffrn_source_power 2
_diffrn_source_size '0.4 x 8 mm fine focus'
_diffrn_source_target Mo
_diffrn_source_type 'Bruker-AXS KFF Mo 2K 90\% Ceramic'
_diffrn_source_voltage 50
_exptl_absorpt_coefficient_mu 0.994
_exptl_absorpt_correction_T_max 0.940
_exptl_absorpt_correction_T_min 0.719
_exptl_absorpt_correction_type multi-scan
_exptl_absorpt_process_details 'SADABS 2007/2 (Sheldrick, G.M., 2007)'
_exptl_crystal_colour colourless
_exptl_crystal_density_diffrn 1.543
_exptl_crystal_density_method 'not measured'
_exptl_crystal_description plate
_exptl_crystal_F_000 1632
_exptl_crystal_size_max 0.564
_exptl_crystal_size_mid 0.152
_exptl_crystal_size_min 0.062
_refine_diff_density_max 0.869
_refine_diff_density_min -1.046
_refine_diff_density_rms 0.091
_refine_ls_extinction_method none
_refine_ls_goodness_of_fit_ref 1.025
_refine_ls_hydrogen_treatment constr
_refine_ls_matrix_type full
_refine_ls_number_parameters 408
_refine_ls_number_reflns 11422
_refine_ls_number_restraints 0
_refine_ls_restrained_S_all 1.025
_refine_ls_R_factor_all 0.0459
_refine_ls_R_factor_gt 0.0333
_refine_ls_shift/su_max 0.011
_refine_ls_shift/su_mean 0.001
_refine_ls_structure_factor_coef Fsqd
_refine_ls_weighting_details 'calc w=1/[\s^2^(Fo^2^)+(0.0415P)^2^+2.4098P] where P=(Fo^2^+2Fc^2^)/3'
_refine_ls_weighting_scheme calc
_refine_ls_wR_factor_gt 0.0801
_refine_ls_wR_factor_ref 0.0871
_reflns_number_gt 9297
_reflns_number_total 11422
_reflns_threshold_expression >2sigma(I)
_cod_data_source_file c1dt10109a.txt
_cod_data_source_block 14.CDCl3
_cod_depositor_comments
;
The following automatic conversions were performed:
'_diffrn_radiation_probe' value 'X-ray' changed to 'x-ray' according to
'/home/saulius/struct/CIF-dictionaries/cif_core.dic' dictionary named
'cif_core.dic' version 2.4.1 from 2010-06-29.

Automatic conversion script
Id: cif_fix_enum 1555 2011-01-17 13:19:09Z saulius 
;
_cod_original_cell_volume 3483.79(16)
_cod_original_sg_symbol_H-M 'P 21/c'
_cod_database_code 7015802

loop_
_symmetry_equiv_pos_as_xyz
'x, y, z'
'-x, y+1/2, -z+1/2'
'-x, -y, -z'
'x, -y-1/2, z-1/2'

loop_
_atom_site_label
_atom_site_type_symbol
_atom_site_fract_x
_atom_site_fract_y
_atom_site_fract_z
_atom_site_U_iso_or_equiv
_atom_site_adp_type
_atom_site_occupancy
_atom_site_symmetry_multiplicity
_atom_site_calc_flag
_atom_site_refinement_flags
_atom_site_disorder_assembly
_atom_site_disorder_group
Pd1 Pd 0.703021(11) 0.095681(5) 0.708308(12) 0.01540(4) Uani 1 1 d . . .
Cl1 Cl 0.86872(4) 0.075367(17) 0.64618(4) 0.02190(9) Uani 1 1 d . . .
Cl2 Cl 0.58797(4) 0.119419(18) 0.49493(4) 0.02340(10) Uani 1 1 d . . .
P1 P 0.55499(4) 0.113938(16) 0.78320(4) 0.01521(9) Uani 1 1 d . . .
O1 O 0.73750(14) -0.16070(5) 0.97044(16) 0.0305(3) Uani 1 1 d . . .
O2 O 1.18472(13) 0.19048(5) 1.37552(14) 0.0244(3) Uani 1 1 d . . .
C1 C 0.79477(16) 0.07071(7) 0.87791(18) 0.0179(3) Uani 1 1 d . . .
C2 C 0.82549(16) 0.03053(7) 0.95403(18) 0.0180(3) Uani 1 1 d . . .
C3 C 0.87832(16) 0.07263(7) 1.00310(17) 0.0180(3) Uani 1 1 d . . .
C4 C 0.80656(16) -0.01866(7) 0.96240(18) 0.0188(3) Uani 1 1 d . . .
C5 C 0.71185(17) -0.04040(7) 0.86340(19) 0.0232(4) Uani 1 1 d . . .
H5 H 0.6636 -0.0227 0.7934 0.028 Uiso 1 1 calc R . .
C6 C 0.69001(18) -0.08765(7) 0.8694(2) 0.0256(4) Uani 1 1 d . . .
H6 H 0.6261 -0.1018 0.8051 0.031 Uiso 1 1 calc R . .
C7 C 0.76528(17) -0.11421(7) 0.9738(2) 0.0221(4) Uani 1 1 d . . .
C8 C 0.86047(17) -0.09346(7) 1.07159(19) 0.0202(3) Uani 1 1 d . . .
H8 H 0.9108 -0.1115 1.1394 0.024 Uiso 1 1 calc R . .
C9 C 0.87929(16) -0.04556(7) 1.06664(18) 0.0189(3) Uani 1 1 d . . .
H9 H 0.9409 -0.0312 1.1333 0.023 Uiso 1 1 calc R . .
C10 C 0.95806(16) 0.10130(6) 1.10300(18) 0.0178(3) Uani 1 1 d . . .
C11 C 1.03506(17) 0.08248(7) 1.21935(18) 0.0206(4) Uani 1 1 d . . .
H11 H 1.0342 0.0503 1.2341 0.025 Uiso 1 1 calc R . .
C12 C 1.11278(17) 0.11109(7) 1.31317(18) 0.0219(4) Uani 1 1 d . . .
H12 H 1.1644 0.0983 1.3906 0.026 Uiso 1 1 calc R . .
C13 C 1.11292(16) 0.15925(7) 1.29036(18) 0.0193(3) Uani 1 1 d . . .
C14 C 1.03552(17) 0.17863(7) 1.17412(18) 0.0216(4) Uani 1 1 d . . .
H14 H 1.0356 0.2108 1.1598 0.026 Uiso 1 1 calc R . .
C15 C 0.95949(17) 0.14984(7) 1.08128(18) 0.0206(4) Uani 1 1 d . . .
H15 H 0.9086 0.1626 1.0035 0.025 Uiso 1 1 calc R . .
C16 C 0.8184(2) -0.19056(8) 1.0656(2) 0.0316(5) Uani 1 1 d . . .
H16A H 0.8977 -0.1869 1.0628 0.047 Uiso 1 1 calc R . .
H16B H 0.7934 -0.2226 1.0474 0.047 Uiso 1 1 calc R . .
H16C H 0.8187 -0.1822 1.1505 0.047 Uiso 1 1 calc R . .
C17 C 1.26909(19) 0.17238(8) 1.4942(2) 0.0291(4) Uani 1 1 d . . .
H17A H 1.2269 0.1563 1.5421 0.044 Uiso 1 1 calc R . .
H17B H 1.3143 0.1978 1.5457 0.044 Uiso 1 1 calc R . .
H17C H 1.3225 0.1509 1.4744 0.044 Uiso 1 1 calc R . .
C18 C 0.42299(16) 0.07793(6) 0.70436(17) 0.0171(3) Uani 1 1 d . . .
C19 C 0.42847(18) 0.04268(7) 0.61783(19) 0.0221(4) Uani 1 1 d . . .
H19 H 0.4990 0.0381 0.6011 0.027 Uiso 1 1 calc R . .
C20 C 0.32949(19) 0.01443(7) 0.55650(19) 0.0245(4) Uani 1 1 d . . .
H20 H 0.3345 -0.0094 0.5005 0.029 Uiso 1 1 calc R . .
C21 C 0.22349(18) 0.02187(7) 0.57902(19) 0.0237(4) Uani 1 1 d . . .
H21 H 0.1567 0.0035 0.5363 0.028 Uiso 1 1 calc R . .
C22 C 0.21623(18) 0.05659(8) 0.6650(2) 0.0240(4) Uani 1 1 d . . .
H22 H 0.1449 0.0615 0.6800 0.029 Uiso 1 1 calc R . .
C23 C 0.31668(18) 0.08410(7) 0.72887(19) 0.0226(4) Uani 1 1 d . . .
H23 H 0.3126 0.1068 0.7883 0.027 Uiso 1 1 calc R . .
C24 C 0.59230(16) 0.10442(7) 0.95708(17) 0.0177(3) Uani 1 1 d . . .
C25 C 0.57222(18) 0.06134(7) 1.00536(19) 0.0237(4) Uani 1 1 d . . .
H25 H 0.5298 0.0381 0.9483 0.028 Uiso 1 1 calc R . .
C26 C 0.6154(2) 0.05288(8) 1.1389(2) 0.0290(4) Uani 1 1 d . . .
H26 H 0.6025 0.0238 1.1703 0.035 Uiso 1 1 calc R . .
C27 C 0.6773(2) 0.08736(8) 1.2253(2) 0.0268(4) Uani 1 1 d . . .
H27 H 0.7050 0.0817 1.3145 0.032 Uiso 1 1 calc R . .
C28 C 0.69760(19) 0.13051(8) 1.17781(19) 0.0263(4) Uani 1 1 d . . .
H28 H 0.7393 0.1538 1.2353 0.032 Uiso 1 1 calc R . .
C29 C 0.65598(18) 0.13900(7) 1.04486(18) 0.0223(4) Uani 1 1 d . . .
H29 H 0.6705 0.1679 1.0137 0.027 Uiso 1 1 calc R . .
C30 C 0.51252(16) 0.17564(6) 0.76489(17) 0.0177(3) Uani 1 1 d . . .
C31 C 0.44076(17) 0.19448(7) 0.83003(19) 0.0225(4) Uani 1 1 d . . .
H31 H 0.4137 0.1752 0.8825 0.027 Uiso 1 1 calc R . .
C32 C 0.4096(2) 0.24159(8) 0.8171(2) 0.0283(4) Uani 1 1 d . . .
H32 H 0.3605 0.2537 0.8593 0.034 Uiso 1 1 calc R . .
C33 C 0.4518(2) 0.27080(7) 0.7410(2) 0.0296(5) Uani 1 1 d . . .
H33 H 0.4316 0.3025 0.7330 0.035 Uiso 1 1 calc R . .
C34 C 0.5237(2) 0.25273(7) 0.6775(2) 0.0267(4) Uani 1 1 d . . .
H34 H 0.5520 0.2723 0.6267 0.032 Uiso 1 1 calc R . .
C35 C 0.55416(17) 0.20533(7) 0.68876(18) 0.0213(4) Uani 1 1 d . . .
H35 H 0.6025 0.1934 0.6453 0.026 Uiso 1 1 calc R . .
C36 C 0.85332(19) 0.30639(8) 0.0633(2) 0.0268(4) Uani 1 1 d . . .
H36 H 0.8174 0.3378 0.0502 0.032 Uiso 1 1 calc R . .
Cl3 Cl 0.87425(5) 0.28780(2) 0.22320(5) 0.03659(13) Uani 1 1 d . . .
Cl4 Cl 0.75588(6) 0.26769(2) -0.04902(6) 0.04161(14) Uani 1 1 d . . .
Cl5 Cl 0.99109(6) 0.30899(3) 0.03827(8) 0.05007(17) Uani 1 1 d . . .

loop_
_atom_site_aniso_label
_atom_site_aniso_U_11
_atom_site_aniso_U_22
_atom_site_aniso_U_33
_atom_site_aniso_U_23
_atom_site_aniso_U_13
_atom_site_aniso_U_12
Pd1 0.01592(6) 0.01643(7) 0.01363(6) -0.00106(5) 0.00486(5) 0.00014(5)
Cl1 0.01831(19) 0.0262(2) 0.0219(2) -0.00440(17) 0.00794(16) 0.00052(17)
Cl2 0.0242(2) 0.0303(3) 0.01504(18) 0.00103(17) 0.00600(16) 0.00275(18)
P1 0.01689(19) 0.0148(2) 0.01407(19) -0.00031(16) 0.00558(16) 0.00079(16)
O1 0.0279(7) 0.0177(7) 0.0394(9) 0.0019(6) 0.0036(6) -0.0031(6)
O2 0.0248(7) 0.0198(7) 0.0211(6) -0.0009(5) -0.0013(5) -0.0039(5)
C1 0.0166(7) 0.0185(9) 0.0197(8) -0.0005(7) 0.0080(6) 0.0022(6)
C2 0.0160(7) 0.0190(9) 0.0190(8) 0.0002(7) 0.0060(6) 0.0025(6)
C3 0.0166(7) 0.0191(9) 0.0181(8) -0.0001(7) 0.0058(6) 0.0016(6)
C4 0.0180(8) 0.0179(9) 0.0211(8) -0.0012(7) 0.0075(7) 0.0012(6)
C5 0.0201(8) 0.0225(9) 0.0226(9) -0.0001(7) 0.0019(7) 0.0010(7)
C6 0.0215(9) 0.0210(10) 0.0282(10) -0.0016(8) 0.0011(8) -0.0027(7)
C7 0.0212(8) 0.0175(9) 0.0270(9) -0.0001(7) 0.0076(7) -0.0012(7)
C8 0.0184(8) 0.0209(9) 0.0210(8) 0.0030(7) 0.0066(7) 0.0017(7)
C9 0.0172(8) 0.0212(9) 0.0183(8) -0.0006(7) 0.0061(6) -0.0002(7)
C10 0.0172(8) 0.0184(9) 0.0173(8) -0.0002(6) 0.0051(6) -0.0004(6)
C11 0.0226(8) 0.0169(8) 0.0203(8) 0.0015(7) 0.0048(7) 0.0011(7)
C12 0.0226(9) 0.0210(9) 0.0174(8) 0.0025(7) 0.0011(7) -0.0003(7)
C13 0.0187(8) 0.0191(9) 0.0180(8) -0.0011(7) 0.0038(6) -0.0017(7)
C14 0.0229(9) 0.0182(9) 0.0205(8) 0.0015(7) 0.0037(7) 0.0008(7)
C15 0.0208(8) 0.0204(9) 0.0176(8) 0.0031(7) 0.0030(7) 0.0026(7)
C16 0.0333(11) 0.0203(10) 0.0418(12) 0.0067(9) 0.0141(10) 0.0002(8)
C17 0.0254(10) 0.0286(11) 0.0236(9) 0.0007(8) -0.0036(8) -0.0023(8)
C18 0.0194(8) 0.0149(8) 0.0164(7) 0.0020(6) 0.0057(6) 0.0001(6)
C19 0.0238(9) 0.0217(9) 0.0217(8) -0.0037(7) 0.0091(7) -0.0011(7)
C20 0.0293(10) 0.0217(10) 0.0223(9) -0.0069(7) 0.0087(8) -0.0035(8)
C21 0.0242(9) 0.0232(10) 0.0215(9) -0.0002(7) 0.0054(7) -0.0053(7)
C22 0.0215(9) 0.0277(10) 0.0246(9) -0.0017(8) 0.0103(7) -0.0036(7)
C23 0.0244(9) 0.0228(9) 0.0225(9) -0.0033(7) 0.0106(7) -0.0021(7)
C24 0.0182(8) 0.0199(9) 0.0159(7) -0.0001(6) 0.0071(6) 0.0025(6)
C25 0.0286(9) 0.0225(10) 0.0189(8) 0.0023(7) 0.0070(7) -0.0037(8)
C26 0.0356(11) 0.0284(11) 0.0232(9) 0.0080(8) 0.0106(8) -0.0022(9)
C27 0.0310(10) 0.0329(11) 0.0175(8) 0.0024(8) 0.0098(8) 0.0037(8)
C28 0.0348(11) 0.0234(10) 0.0178(8) -0.0046(7) 0.0053(8) 0.0034(8)
C29 0.0279(9) 0.0190(9) 0.0190(8) -0.0015(7) 0.0069(7) 0.0015(7)
C30 0.0172(8) 0.0157(8) 0.0170(8) -0.0004(6) 0.0018(6) 0.0011(6)
C31 0.0237(9) 0.0212(9) 0.0219(9) -0.0011(7) 0.0071(7) 0.0031(7)
C32 0.0303(10) 0.0228(10) 0.0297(10) -0.0035(8) 0.0079(8) 0.0074(8)
C33 0.0359(11) 0.0160(9) 0.0277(10) 0.0002(8) -0.0004(8) 0.0034(8)
C34 0.0330(10) 0.0196(9) 0.0221(9) 0.0028(7) 0.0027(8) -0.0039(8)
C35 0.0222(9) 0.0214(9) 0.0174(8) -0.0006(7) 0.0035(7) -0.0044(7)
C36 0.0271(10) 0.0273(10) 0.0270(10) -0.0009(8) 0.0108(8) 0.0019(8)
Cl3 0.0351(3) 0.0505(4) 0.0235(2) 0.0025(2) 0.0095(2) 0.0068(2)
Cl4 0.0505(3) 0.0364(3) 0.0302(3) -0.0064(2) 0.0044(2) -0.0041(3)
Cl5 0.0426(3) 0.0514(4) 0.0702(5) 0.0129(4) 0.0372(3) 0.0042(3)

loop_
_atom_type_symbol
_atom_type_description
_atom_type_scat_dispersion_real
_atom_type_scat_dispersion_imag
_atom_type_scat_source
C C 0.0033 0.0016 'International Tables Vol C Tables 4.2.6.8 and 6.1.1.4'
H H 0.0000 0.0000 'International Tables Vol C Tables 4.2.6.8 and 6.1.1.4'
O O 0.0106 0.0060 'International Tables Vol C Tables 4.2.6.8 and 6.1.1.4'
P P 0.1023 0.0942 'International Tables Vol C Tables 4.2.6.8 and 6.1.1.4'
Cl Cl 0.1484 0.1585 'International Tables Vol C Tables 4.2.6.8 and 6.1.1.4'
Pd Pd -0.9988 1.0072 'International Tables Vol C Tables 4.2.6.8 and 6.1.1.4'

loop_
_geom_angle_atom_site_label_1
_geom_angle_atom_site_label_2
_geom_angle_atom_site_label_3
_geom_angle
_geom_angle_site_symmetry_1
_geom_angle_site_symmetry_3
_geom_angle_publ_flag
C1 Pd1 P1 89.20(5) . . ?
C1 Pd1 Cl2 175.06(6) . . ?
P1 Pd1 Cl2 92.156(17) . . ?
C1 Pd1 Cl1 86.49(5) . . ?
P1 Pd1 Cl1 175.591(17) . . ?
Cl2 Pd1 Cl1 92.216(17) . . ?
C24 P1 C30 102.47(8) . . ?
C24 P1 C18 105.52(8) . . ?
C30 P1 C18 109.29(8) . . ?
C24 P1 Pd1 114.32(6) . . ?
C30 P1 Pd1 113.94(6) . . ?
C18 P1 Pd1 110.68(6) . . ?
C7 O1 C16 117.62(16) . . ?
C13 O2 C17 117.58(16) . . ?
C3 C1 C2 59.34(13) . . ?
C3 C1 Pd1 155.03(15) . . ?
C2 C1 Pd1 145.41(15) . . ?
C3 C2 C1 60.28(13) . . ?
C3 C2 C4 153.24(18) . . ?
C1 C2 C4 146.48(18) . . ?
C2 C3 C1 60.37(13) . . ?
C2 C3 C10 152.87(18) . . ?
C1 C3 C10 146.75(18) . . ?
C9 C4 C5 119.40(18) . . ?
C9 C4 C2 121.60(17) . . ?
C5 C4 C2 118.99(17) . . ?
C6 C5 C4 120.48(18) . . ?
C6 C5 H5 119.8 . . ?
C4 C5 H5 119.8 . . ?
C5 C6 C7 119.24(18) . . ?
C5 C6 H6 120.4 . . ?
C7 C6 H6 120.4 . . ?
O1 C7 C8 123.96(18) . . ?
O1 C7 C6 114.97(17) . . ?
C8 C7 C6 121.07(18) . . ?
C9 C8 C7 119.15(17) . . ?
C9 C8 H8 120.4 . . ?
C7 C8 H8 120.4 . . ?
C8 C9 C4 120.59(17) . . ?
C8 C9 H9 119.7 . . ?
C4 C9 H9 119.7 . . ?
C11 C10 C15 119.43(17) . . ?
C11 C10 C3 122.08(17) . . ?
C15 C10 C3 118.48(16) . . ?
C12 C11 C10 120.67(18) . . ?
C12 C11 H11 119.7 . . ?
C10 C11 H11 119.7 . . ?
C11 C12 C13 119.24(17) . . ?
C11 C12 H12 120.4 . . ?
C13 C12 H12 120.4 . . ?
O2 C13 C12 124.20(17) . . ?
O2 C13 C14 115.15(17) . . ?
C12 C13 C14 120.64(17) . . ?
C15 C14 C13 119.60(18) . . ?
C15 C14 H14 120.2 . . ?
C13 C14 H14 120.2 . . ?
C14 C15 C10 120.42(17) . . ?
C14 C15 H15 119.8 . . ?
C10 C15 H15 119.8 . . ?
O1 C16 H16A 109.5 . . ?
O1 C16 H16B 109.5 . . ?
H16A C16 H16B 109.5 . . ?
O1 C16 H16C 109.5 . . ?
H16A C16 H16C 109.5 . . ?
H16B C16 H16C 109.5 . . ?
O2 C17 H17A 109.5 . . ?
O2 C17 H17B 109.5 . . ?
H17A C17 H17B 109.5 . . ?
O2 C17 H17C 109.5 . . ?
H17A C17 H17C 109.5 . . ?
H17B C17 H17C 109.5 . . ?
C23 C18 C19 118.81(17) . . ?
C23 C18 P1 121.93(14) . . ?
C19 C18 P1 119.26(14) . . ?
C20 C19 C18 120.70(18) . . ?
C20 C19 H19 119.7 . . ?
C18 C19 H19 119.7 . . ?
C21 C20 C19 119.80(18) . . ?
C21 C20 H20 120.1 . . ?
C19 C20 H20 120.1 . . ?
C20 C21 C22 120.43(18) . . ?
C20 C21 H21 119.8 . . ?
C22 C21 H21 119.8 . . ?
C21 C22 C23 119.59(18) . . ?
C21 C22 H22 120.2 . . ?
C23 C22 H22 120.2 . . ?
C18 C23 C22 120.63(18) . . ?
C18 C23 H23 119.7 . . ?
C22 C23 H23 119.7 . . ?
C25 C24 C29 118.88(17) . . ?
C25 C24 P1 121.25(14) . . ?
C29 C24 P1 119.38(14) . . ?
C24 C25 C26 120.25(19) . . ?
C24 C25 H25 119.9 . . ?
C26 C25 H25 119.9 . . ?
C27 C26 C25 120.6(2) . . ?
C27 C26 H26 119.7 . . ?
C25 C26 H26 119.7 . . ?
C26 C27 C28 119.45(19) . . ?
C26 C27 H27 120.3 . . ?
C28 C27 H27 120.3 . . ?
C29 C28 C27 120.22(19) . . ?
C29 C28 H28 119.9 . . ?
C27 C28 H28 119.9 . . ?
C28 C29 C24 120.57(19) . . ?
C28 C29 H29 119.7 . . ?
C24 C29 H29 119.7 . . ?
C35 C30 C31 118.79(18) . . ?
C35 C30 P1 120.51(15) . . ?
C31 C30 P1 120.67(15) . . ?
C32 C31 C30 120.6(2) . . ?
C32 C31 H31 119.7 . . ?
C30 C31 H31 119.7 . . ?
C31 C32 C33 120.0(2) . . ?
C31 C32 H32 120.0 . . ?
C33 C32 H32 120.0 . . ?
C34 C33 C32 119.89(19) . . ?
C34 C33 H33 120.1 . . ?
C32 C33 H33 120.1 . . ?
C33 C34 C35 120.4(2) . . ?
C33 C34 H34 119.8 . . ?
C35 C34 H34 119.8 . . ?
C34 C35 C30 120.33(19) . . ?
C34 C35 H35 119.8 . . ?
C30 C35 H35 119.8 . . ?
Cl4 C36 Cl5 110.00(12) . . ?
Cl4 C36 Cl3 109.75(12) . . ?
Cl5 C36 Cl3 110.62(12) . . ?
Cl4 C36 H36 108.8 . . ?
Cl5 C36 H36 108.8 . . ?
Cl3 C36 H36 108.8 . . ?

loop_
_geom_bond_atom_site_label_1
_geom_bond_atom_site_label_2
_geom_bond_distance
_geom_bond_site_symmetry_2
_geom_bond_publ_flag
Pd1 C1 1.9331(18) . ?
Pd1 P1 2.2503(5) . ?
Pd1 Cl2 2.3594(5) . ?
Pd1 Cl1 2.3733(5) . ?
P1 C24 1.8199(18) . ?
P1 C30 1.8200(19) . ?
P1 C18 1.8224(19) . ?
O1 C7 1.362(2) . ?
O1 C16 1.428(3) . ?
O2 C13 1.355(2) . ?
O2 C17 1.434(2) . ?
C1 C3 1.387(2) . ?
C1 C2 1.388(3) . ?
C2 C3 1.373(3) . ?
C2 C4 1.427(3) . ?
C3 C10 1.429(3) . ?
C4 C9 1.397(3) . ?
C4 C5 1.406(3) . ?
C5 C6 1.376(3) . ?
C5 H5 0.9300 . ?
C6 C7 1.403(3) . ?
C6 H6 0.9300 . ?
C7 C8 1.391(3) . ?
C8 C9 1.386(3) . ?
C8 H8 0.9300 . ?
C9 H9 0.9300 . ?
C10 C11 1.392(3) . ?
C10 C15 1.404(3) . ?
C11 C12 1.383(3) . ?
C11 H11 0.9300 . ?
C12 C13 1.394(3) . ?
C12 H12 0.9300 . ?
C13 C14 1.399(3) . ?
C14 C15 1.372(3) . ?
C14 H14 0.9300 . ?
C15 H15 0.9300 . ?
C16 H16A 0.9600 . ?
C16 H16B 0.9600 . ?
C16 H16C 0.9600 . ?
C17 H17A 0.9600 . ?
C17 H17B 0.9600 . ?
C17 H17C 0.9600 . ?
C18 C23 1.394(3) . ?
C18 C19 1.398(3) . ?
C19 C20 1.391(3) . ?
C19 H19 0.9300 . ?
C20 C21 1.385(3) . ?
C20 H20 0.9300 . ?
C21 C22 1.389(3) . ?
C21 H21 0.9300 . ?
C22 C23 1.397(3) . ?
C22 H22 0.9300 . ?
C23 H23 0.9300 . ?
C24 C25 1.390(3) . ?
C24 C29 1.400(3) . ?
C25 C26 1.392(3) . ?
C25 H25 0.9300 . ?
C26 C27 1.385(3) . ?
C26 H26 0.9300 . ?
C27 C28 1.388(3) . ?
C27 H27 0.9300 . ?
C28 C29 1.387(3) . ?
C28 H28 0.9300 . ?
C29 H29 0.9300 . ?
C30 C35 1.395(3) . ?
C30 C31 1.398(3) . ?
C31 C32 1.386(3) . ?
C31 H31 0.9300 . ?
C32 C33 1.390(3) . ?
C32 H32 0.9300 . ?
C33 C34 1.378(3) . ?
C33 H33 0.9300 . ?
C34 C35 1.392(3) . ?
C34 H34 0.9300 . ?
C35 H35 0.9300 . ?
C36 Cl4 1.755(2) . ?
C36 Cl5 1.757(2) . ?
C36 Cl3 1.764(2) . ?
C36 H36 0.9800 . ?

loop_
_geom_torsion_atom_site_label_1
_geom_torsion_atom_site_label_2
_geom_torsion_atom_site_label_3
_geom_torsion_atom_site_label_4
_geom_torsion
_geom_torsion_site_symmetry_1
_geom_torsion_site_symmetry_2
_geom_torsion_site_symmetry_3
_geom_torsion_site_symmetry_4
_geom_torsion_publ_flag
Cl2 Pd1 P1 C24 -178.30(7) . . . . ?
Cl1 Pd1 P1 C24 -5.7(3) . . . . ?
C1 Pd1 P1 C30 123.84(8) . . . . ?
Cl2 Pd1 P1 C30 -60.91(6) . . . . ?
C1 Pd1 P1 C18 -112.52(8) . . . . ?
Cl2 Pd1 P1 C18 62.73(6) . . . . ?
P1 Pd1 C1 C3 -93.5(3) . . . . ?
Cl1 Pd1 C1 C3 85.6(3) . . . . ?
P1 Pd1 C1 C2 95.9(2) . . . . ?
Cl1 Pd1 C1 C2 -85.0(2) . . . . ?
Pd1 C1 C2 C3 175.4(3) . . . . ?
C3 C1 C2 C4 179.6(3) . . . . ?
Pd1 C1 C2 C4 -5.0(5) . . . . ?
C4 C2 C3 C1 -179.5(4) . . . . ?
C1 C2 C3 C10 179.9(4) . . . . ?
C4 C2 C3 C10 0.4(7) . . . . ?
Pd1 C1 C3 C2 -173.8(3) . . . . ?
C2 C1 C3 C10 -179.9(3) . . . . ?
Pd1 C1 C3 C10 6.3(6) . . . . ?
C3 C2 C4 C9 -9.6(5) . . . . ?
C1 C2 C4 C9 171.3(3) . . . . ?
C3 C2 C4 C5 170.1(3) . . . . ?
C1 C2 C4 C5 -9.1(4) . . . . ?
C9 C4 C5 C6 0.6(3) . . . . ?
C2 C4 C5 C6 -179.05(19) . . . . ?
C4 C5 C6 C7 -1.7(3) . . . . ?
C16 O1 C7 C8 -6.8(3) . . . . ?
C16 O1 C7 C6 173.09(19) . . . . ?
C5 C6 C7 O1 -179.2(2) . . . . ?
C5 C6 C7 C8 0.7(3) . . . . ?
O1 C7 C8 C9 -178.78(19) . . . . ?
C6 C7 C8 C9 1.3(3) . . . . ?
C7 C8 C9 C4 -2.4(3) . . . . ?
C5 C4 C9 C8 1.4(3) . . . . ?
C2 C4 C9 C8 -178.90(18) . . . . ?
C2 C3 C10 C11 5.1(5) . . . . ?
C1 C3 C10 C11 -175.1(3) . . . . ?
C2 C3 C10 C15 -176.0(3) . . . . ?
C1 C3 C10 C15 3.9(4) . . . . ?
C15 C10 C11 C12 -0.1(3) . . . . ?
C3 C10 C11 C12 178.79(18) . . . . ?
C10 C11 C12 C13 0.3(3) . . . . ?
C17 O2 C13 C12 2.6(3) . . . . ?
C17 O2 C13 C14 -177.70(18) . . . . ?
C11 C12 C13 O2 179.69(18) . . . . ?
C11 C12 C13 C14 0.0(3) . . . . ?
O2 C13 C14 C15 179.75(18) . . . . ?
C12 C13 C14 C15 -0.6(3) . . . . ?
C13 C14 C15 C10 0.7(3) . . . . ?
C11 C10 C15 C14 -0.4(3) . . . . ?
C3 C10 C15 C14 -179.37(18) . . . . ?
C24 P1 C18 C23 59.21(18) . . . . ?
C30 P1 C18 C23 -50.34(18) . . . . ?
Pd1 P1 C18 C23 -176.62(14) . . . . ?
C24 P1 C18 C19 -120.02(15) . . . . ?
C30 P1 C18 C19 130.42(15) . . . . ?
Pd1 P1 C18 C19 4.15(17) . . . . ?
C23 C18 C19 C20 0.4(3) . . . . ?
P1 C18 C19 C20 179.70(15) . . . . ?
C18 C19 C20 C21 1.4(3) . . . . ?
C19 C20 C21 C22 -1.6(3) . . . . ?
C20 C21 C22 C23 0.1(3) . . . . ?
C19 C18 C23 C22 -2.0(3) . . . . ?
P1 C18 C23 C22 178.72(15) . . . . ?
C21 C22 C23 C18 1.8(3) . . . . ?
C30 P1 C24 C25 147.51(16) . . . . ?
C18 P1 C24 C25 33.15(18) . . . . ?
Pd1 P1 C24 C25 -88.70(16) . . . . ?
C30 P1 C24 C29 -40.61(17) . . . . ?
C18 P1 C24 C29 -154.97(15) . . . . ?
Pd1 P1 C24 C29 83.18(16) . . . . ?
C29 C24 C25 C26 -0.3(3) . . . . ?
P1 C24 C25 C26 171.66(17) . . . . ?
C24 C25 C26 C27 0.9(3) . . . . ?
C25 C26 C27 C28 -0.9(3) . . . . ?
C26 C27 C28 C29 0.2(3) . . . . ?
C27 C28 C29 C24 0.5(3) . . . . ?
C25 C24 C29 C28 -0.4(3) . . . . ?
P1 C24 C29 C28 -172.51(16) . . . . ?
C24 P1 C30 C35 135.43(15) . . . . ?
C18 P1 C30 C35 -112.99(15) . . . . ?
Pd1 P1 C30 C35 11.39(16) . . . . ?
C24 P1 C30 C31 -42.54(17) . . . . ?
C18 P1 C30 C31 69.03(17) . . . . ?
Pd1 P1 C30 C31 -166.58(13) . . . . ?
C35 C30 C31 C32 1.3(3) . . . . ?
P1 C30 C31 C32 179.28(15) . . . . ?
C30 C31 C32 C33 -1.3(3) . . . . ?
C31 C32 C33 C34 0.6(3) . . . . ?
C32 C33 C34 C35 0.2(3) . . . . ?
C33 C34 C35 C30 -0.2(3) . . . . ?
C31 C30 C35 C34 -0.5(3) . . . . ?
P1 C30 C35 C34 -178.51(14) . . . . ?
